data_1525806
loop_
_publ_author_name
'Chung, S.J.'
'Hahn, T.'

_publ_section_title
;
 Tetrahedral-framework structures of (N H4) Li Be F4 and Cs Li Be F4
;
_journal_name_full 'Materials Research Bulletin'
_journal_page_first 1209
_journal_page_last 1218
_journal_volume 7
_journal_year 1972
_chemical_formula_sum 'Be F4 H4 Li N'
_chemical_name_systematic '(N H4) Li Be F4'
_space_group_IT_number 29
_symmetry_space_group_name_Hall 'P 2c -2ac'
_symmetry_space_group_name_H-M 'P c a 21'
_cell_angle_alpha 90
_cell_angle_beta 90
_cell_angle_gamma 90
_cell_formula_units_Z 4
_cell_length_a 9.022
_cell_length_b 5.288
_cell_length_c 8.623
_cell_volume 411.389
_citation_journal_id_ASTM MRBUAC
_cod_data_source_file Chung_MRBUAC_1972_1950.cif
_cod_data_source_block H4Be1F4Li1N1
_cod_original_formula_sum 'H4 Be1 F4 Li1 N1'
_cod_database_code 1525806

loop_
_symmetry_equiv_pos_as_xyz
x,y,z
-x,-y,z+1/2
-x+1/2,y,z+1/2
x+1/2,-y,z

loop_
_atom_site_label
_atom_site_type_symbol
_atom_site_fract_x
_atom_site_fract_y
_atom_site_fract_z
_atom_site_occupancy
_atom_site_U_iso_or_equiv
F2 F-1 0.4543 0.326 0.2436 1 0.0
F3 F-1 0.0596 0.2722 0.2624 1 0.0
F4 F-1 0.23 0.8893 0.2585 1 0.0
Li1 Li+1 0.4192 -0.0029 0.3115 1 0.0
H1 H+1 0.318 0.422 0.512 1 0.0
F1 F-1 0.0853 0.0032 0.0252 1 0.0
H2 H+1 0.248 0.66 0.522 1 0.0
H3 H+1 0.175 0.35 0.407 1 0.0
H4 H+1 0.163 0.488 0.589 1 0.0
Be1 Be+2 0.0825 0 0.2024 1 0.0
N1 N-3 0.2259 0.4952 0.5004 1 0.0
